data_4079189
loop_
_publ_author_name
'Kirillov, Alexander M.'
'Filipowicz, Ma\/lgorzata'
'Guedes da Silva, M. F\'atima C.'
'K\/lak, Julia'
'Smole\'nski, Piotr'
'Pombeiro, Armando J. L.'

_publ_section_title
;
 Unprecedented Mixed-Valence Cu(I)/Cu(II) Complex Derived
 fromN-Methyl-1,3,5-triaza-7-phosphaadamantane: Synthesis, Structural
 Features, and Magnetic Properties
;
_journal_issue 22
_journal_name_full Organometallics
_journal_page_first 7921
_journal_paper_doi 10.1021/om3005564
_journal_volume 31
_journal_year 2012
_chemical_formula_moiety 'C28 H60 Cu4 I4 N30 P4, 2(H2 O)'
_chemical_formula_sum 'C28 H64 Cu4 I4 N30 O2 P4'
_chemical_formula_weight 1738.73
_chemical_name_systematic
; 
 ? 
;
_space_group_IT_number 2
_symmetry_cell_setting triclinic
_symmetry_space_group_name_Hall '-P 1'
_symmetry_space_group_name_H-M 'P -1'
_atom_sites_solution_hydrogens geom
_atom_sites_solution_primary direct
_atom_sites_solution_secondary difmap
_audit_creation_method SHELXL-97
_cell_angle_alpha 109.430(8)
_cell_angle_beta 101.394(5)
_cell_angle_gamma 98.230(7)
_cell_formula_units_Z 1
_cell_length_a 7.589(4)
_cell_length_b 13.7459(12)
_cell_length_c 14.8097(18)
_cell_measurement_reflns_used 5749
_cell_measurement_temperature 150(2)
_cell_measurement_theta_max 27.10
_cell_measurement_theta_min 2.59
_cell_volume 1391.3(8)
_computing_cell_refinement 'Bruker SAINT'
_computing_data_collection 'Bruker APEX2'
_computing_data_reduction 'Bruker SAINT'
_computing_molecular_graphics 'Bruker SHELXTL'
_computing_publication_material 'Bruker SHELXTL'
_computing_structure_refinement 'SHELXL-97 (Sheldrick, 2008)'
_computing_structure_solution 'SHELXS-97 (Sheldrick, 2008)'
_diffrn_ambient_temperature 150(2)
_diffrn_measured_fraction_theta_full 0.993
_diffrn_measured_fraction_theta_max 0.993
_diffrn_measurement_device_type 'Bruker APEX-II CCD'
_diffrn_measurement_method '\f and \w scans'
_diffrn_radiation_monochromator graphite
_diffrn_radiation_source 'fine-focus sealed tube'
_diffrn_radiation_type MoK\a
_diffrn_radiation_wavelength 0.71069
_diffrn_reflns_av_R_equivalents 0.0330
_diffrn_reflns_av_sigmaI/netI 0.0399
_diffrn_reflns_limit_h_max 9
_diffrn_reflns_limit_h_min -9
_diffrn_reflns_limit_k_max 16
_diffrn_reflns_limit_k_min -16
_diffrn_reflns_limit_l_max 17
_diffrn_reflns_limit_l_min -13
_diffrn_reflns_number 12877
_diffrn_reflns_theta_full 25.35
_diffrn_reflns_theta_max 25.35
_diffrn_reflns_theta_min 2.59
_exptl_absorpt_coefficient_mu 3.903
_exptl_absorpt_correction_T_max 0.567
_exptl_absorpt_correction_T_min 0.435
_exptl_absorpt_correction_type multi-scan
_exptl_absorpt_process_details sadabs
_exptl_crystal_colour green
_exptl_crystal_density_diffrn 2.075
_exptl_crystal_density_method 'not measured'
_exptl_crystal_description block
_exptl_crystal_F_000 846
_exptl_crystal_size_max 0.23
_exptl_crystal_size_mid 0.21
_exptl_crystal_size_min 0.15
_refine_diff_density_max 1.327
_refine_diff_density_min -0.952
_refine_diff_density_rms 0.118
_refine_ls_extinction_method none
_refine_ls_goodness_of_fit_ref 1.020
_refine_ls_hydrogen_treatment constr
_refine_ls_matrix_type full
_refine_ls_number_parameters 325
_refine_ls_number_reflns 5054
_refine_ls_number_restraints 0
_refine_ls_restrained_S_all 1.020
_refine_ls_R_factor_all 0.0372
_refine_ls_R_factor_gt 0.0294
_refine_ls_shift/su_max 0.001
_refine_ls_shift/su_mean 0.000
_refine_ls_structure_factor_coef Fsqd
_refine_ls_weighting_details 'calc w=1/[\s^2^(Fo^2^)+(0.0331P)^2^+2.7680P] where P=(Fo^2^+2Fc^2^)/3'
_refine_ls_weighting_scheme calc
_refine_ls_wR_factor_gt 0.0716
_refine_ls_wR_factor_ref 0.0758
_reflns_number_gt 4316
_reflns_number_total 5054
_reflns_threshold_expression >2sigma(I)
_cod_data_source_file om3005564_si_002.cif
_cod_data_source_block Piotr050810
_cod_original_cell_volume 1391.2(8)
_cod_database_code 4079189

loop_
_symmetry_equiv_pos_as_xyz
'x, y, z'
'-x, -y, -z'

loop_
_atom_site_label
_atom_site_type_symbol
_atom_site_fract_x
_atom_site_fract_y
_atom_site_fract_z
_atom_site_U_iso_or_equiv
_atom_site_adp_type
_atom_site_occupancy
_atom_site_symmetry_multiplicity
_atom_site_calc_flag
_atom_site_refinement_flags
C11 C 0.8111(5) 0.5442(3) 0.2667(3) 0.0139(8) Uani 1 1 d .
H11A H 0.8818 0.5987 0.2495 0.017 Uiso 1 1 calc R
H11B H 0.9008 0.5178 0.3055 0.017 Uiso 1 1 calc R
C12 C 0.4971(6) 0.6249(3) 0.2462(3) 0.0194(9) Uani 1 1 d .
H12A H 0.3935 0.6485 0.2720 0.023 Uiso 1 1 calc R
H12B H 0.5584 0.6811 0.2275 0.023 Uiso 1 1 calc R
C13 C 0.5324(6) 0.4822(3) 0.3439(3) 0.0176(9) Uani 1 1 d .
H13A H 0.6150 0.4526 0.3830 0.021 Uiso 1 1 calc R
H13B H 0.4320 0.4980 0.3763 0.021 Uiso 1 1 calc R
C14 C 0.5648(6) 0.4931(3) 0.1107(3) 0.0188(9) Uani 1 1 d .
H14A H 0.6321 0.5531 0.0989 0.023 Uiso 1 1 calc R
H14B H 0.5062 0.4355 0.0454 0.023 Uiso 1 1 calc R
C15 C 0.5917(6) 0.3666(3) 0.1957(3) 0.0150(9) Uani 1 1 d .
H15A H 0.5328 0.3050 0.1332 0.018 Uiso 1 1 calc R
H15B H 0.6769 0.3432 0.2397 0.018 Uiso 1 1 calc R
C16 C 0.3281(6) 0.4407(3) 0.1799(4) 0.0222(10) Uani 1 1 d .
H16A H 0.2633 0.3810 0.1168 0.027 Uiso 1 1 calc R
H16B H 0.2339 0.4659 0.2137 0.027 Uiso 1 1 calc R
C17 C 0.8300(6) 0.4077(3) 0.1145(3) 0.0226(10) Uani 1 1 d .
H17A H 0.7585 0.3489 0.0534 0.034 Uiso 1 1 calc R
H17B H 0.9164 0.3816 0.1542 0.034 Uiso 1 1 calc R
H17C H 0.8990 0.4622 0.0977 0.034 Uiso 1 1 calc R
C21 C 0.5731(5) 0.9374(3) 0.5882(3) 0.0118(8) Uani 1 1 d .
H21A H 0.6448 0.9917 0.5713 0.014 Uiso 1 1 calc R
H21B H 0.4608 0.9005 0.5328 0.014 Uiso 1 1 calc R
C22 C 0.5586(6) 0.7687(3) 0.6493(3) 0.0158(9) Uani 1 1 d .
H22A H 0.4453 0.7273 0.5959 0.019 Uiso 1 1 calc R
H22B H 0.6206 0.7182 0.6704 0.019 Uiso 1 1 calc R
C23 C 0.8802(5) 0.9270(3) 0.7183(3) 0.0115(8) Uani 1 1 d .
H23A H 0.9583 0.8843 0.7424 0.014 Uiso 1 1 calc R
H23B H 0.9615 0.9822 0.7068 0.014 Uiso 1 1 calc R
C24 C 0.3996(6) 0.9081(3) 0.7083(3) 0.0150(9) Uani 1 1 d .
H24A H 0.3514 0.9445 0.7649 0.018 Uiso 1 1 calc R
H24B H 0.2928 0.8659 0.6509 0.018 Uiso 1 1 calc R
C25 C 0.6678(6) 0.8997(3) 0.8168(3) 0.0147(9) Uani 1 1 d .
H25A H 0.7394 0.8502 0.8332 0.018 Uiso 1 1 calc R
H25B H 0.6255 0.9365 0.8756 0.018 Uiso 1 1 calc R
C26 C 0.6871(5) 1.0504(3) 0.7694(3) 0.0140(9) Uani 1 1 d .
H26A H 0.7683 1.1003 0.7518 0.017 Uiso 1 1 calc R
H26B H 0.6480 1.0922 0.8275 0.017 Uiso 1 1 calc R
C27 C 0.4048(6) 1.0680(3) 0.6644(3) 0.0214(10) Uani 1 1 d .
H27A H 0.3670 1.1032 0.7245 0.032 Uiso 1 1 calc R
H27B H 0.2949 1.0297 0.6092 0.032 Uiso 1 1 calc R
H27C H 0.4792 1.1211 0.6483 0.032 Uiso 1 1 calc R
N1 N 0.9892(5) 1.2186(3) 0.9703(3) 0.0223(9) Uani 1 1 d .
N2 N 1.0174(5) 1.2746(3) 0.9258(3) 0.0221(9) Uani 1 1 d .
N3 N 1.0381(8) 1.3323(4) 0.8860(4) 0.0494(14) Uani 1 1 d .
N4 N 1.2409(5) 1.0943(3) 0.8805(3) 0.0203(8) Uani 1 1 d .
N5 N 1.3460(5) 1.1771(3) 0.9034(2) 0.0126(7) Uani 1 1 d .
N6 N 1.4520(5) 1.2552(3) 0.9192(3) 0.0269(9) Uani 1 1 d .
N7 N 0.9073(5) 1.0583(3) 1.0452(3) 0.0160(8) Uani 1 1 d .
N8 N 0.7758(5) 1.0953(2) 1.0576(3) 0.0140(7) Uani 1 1 d .
N9 N 0.6497(6) 1.1305(3) 1.0684(4) 0.0351(11) Uani 1 1 d .
N11 N 0.7018(4) 0.4541(3) 0.1728(2) 0.0124(7) Uani 1 1 d .
N12 N 0.4242(5) 0.5265(3) 0.1574(3) 0.0186(8) Uani 1 1 d .
N13 N 0.4520(5) 0.4025(3) 0.2426(3) 0.0156(7) Uani 1 1 d .
N21 N 0.5161(4) 0.9919(3) 0.6818(2) 0.0125(7) Uani 1 1 d .
N22 N 0.5071(5) 0.8393(3) 0.7337(3) 0.0155(7) Uani 1 1 d .
N23 N 0.7897(4) 0.9788(2) 0.7958(2) 0.0116(7) Uani 1 1 d .
O10 O 0.2517(5) 0.6260(3) 0.4158(3) 0.0470(10) Uani 1 1 d .
P1 P 0.66355(15) 0.60571(8) 0.34446(8) 0.0135(2) Uani 1 1 d .
P2 P 0.71242(14) 0.84095(8) 0.60016(8) 0.0107(2) Uani 1 1 d .
Cu1 Cu 0.82475(7) 0.73989(4) 0.48375(4) 0.01468(12) Uani 1 1 d .
Cu2 Cu 1.04844(7) 1.08074(4) 0.94881(4) 0.01210(12) Uani 1 1 d .
I1 I 1.05099(4) 0.84338(2) 0.41451(2) 0.02500(9) Uani 1 1 d .
I2 I 0.98737(4) 0.65087(2) 0.60319(2) 0.02664(9) Uani 1 1 d .
H10A H 0.2012 0.6884 0.4179 0.032 Uiso 1 1 d .
H10B H 0.1685 0.5989 0.4361 0.032 Uiso 1 1 d .

loop_
_atom_site_aniso_label
_atom_site_aniso_U_11
_atom_site_aniso_U_22
_atom_site_aniso_U_33
_atom_site_aniso_U_23
_atom_site_aniso_U_13
_atom_site_aniso_U_12
C11 0.015(2) 0.0107(19) 0.013(2) 0.0024(16) 0.0017(17) -0.0010(16)
C12 0.022(2) 0.013(2) 0.020(2) 0.0040(18) 0.0015(19) 0.0055(17)
C13 0.020(2) 0.013(2) 0.017(2) 0.0030(17) 0.0054(18) -0.0011(17)
C14 0.027(2) 0.014(2) 0.012(2) 0.0046(18) -0.0018(18) 0.0060(18)
C15 0.016(2) 0.0048(18) 0.019(2) 0.0011(16) 0.0004(17) -0.0010(15)
C16 0.014(2) 0.019(2) 0.026(3) 0.0025(19) -0.0001(19) 0.0026(18)
C17 0.020(2) 0.021(2) 0.022(2) 0.0012(19) 0.0081(19) 0.0037(18)
C21 0.015(2) 0.0111(19) 0.008(2) 0.0026(16) 0.0022(16) 0.0020(16)
C22 0.017(2) 0.0105(19) 0.016(2) 0.0027(17) 0.0035(17) -0.0035(16)
C23 0.0119(19) 0.0103(19) 0.011(2) 0.0028(16) 0.0036(16) -0.0011(15)
C24 0.013(2) 0.016(2) 0.015(2) 0.0050(17) 0.0066(17) -0.0005(16)
C25 0.017(2) 0.017(2) 0.011(2) 0.0073(17) 0.0047(17) -0.0013(17)
C26 0.015(2) 0.013(2) 0.010(2) 0.0003(16) 0.0014(17) 0.0021(16)
C27 0.023(2) 0.024(2) 0.017(2) 0.0037(19) 0.0050(19) 0.0131(19)
N1 0.033(2) 0.0138(18) 0.026(2) 0.0071(17) 0.0194(18) 0.0087(16)
N2 0.026(2) 0.0161(19) 0.024(2) 0.0047(17) 0.0116(18) 0.0041(16)
N3 0.077(4) 0.033(3) 0.067(4) 0.036(3) 0.043(3) 0.023(3)
N4 0.0201(19) 0.0139(19) 0.026(2) 0.0027(16) 0.0129(17) 0.0013(16)
N5 0.0139(17) 0.0121(18) 0.0089(17) -0.0005(14) 0.0048(14) 0.0022(15)
N6 0.029(2) 0.021(2) 0.022(2) 0.0023(17) 0.0051(18) -0.0072(18)
N7 0.0193(19) 0.0160(18) 0.019(2) 0.0094(15) 0.0098(16) 0.0083(15)
N8 0.023(2) 0.0093(16) 0.0136(18) 0.0053(14) 0.0094(15) 0.0047(15)
N9 0.040(3) 0.029(2) 0.057(3) 0.025(2) 0.033(2) 0.020(2)
N11 0.0121(17) 0.0114(16) 0.0121(18) 0.0030(14) 0.0032(14) 0.0007(13)
N12 0.0218(19) 0.0160(18) 0.0148(19) 0.0042(15) -0.0010(15) 0.0068(15)
N13 0.0173(18) 0.0093(16) 0.0179(19) 0.0027(14) 0.0064(15) -0.0009(14)
N21 0.0117(17) 0.0131(17) 0.0104(18) 0.0027(14) 0.0008(14) 0.0025(13)
N22 0.0134(17) 0.0142(17) 0.0152(19) 0.0040(15) 0.0033(15) -0.0042(14)
N23 0.0102(16) 0.0108(16) 0.0108(18) 0.0018(14) 0.0032(14) -0.0019(13)
O10 0.038(2) 0.053(2) 0.049(3) 0.011(2) 0.018(2) 0.0191(19)
P1 0.0171(5) 0.0086(5) 0.0125(5) 0.0023(4) 0.0036(4) 0.0002(4)
P2 0.0133(5) 0.0082(5) 0.0095(5) 0.0020(4) 0.0032(4) 0.0014(4)
Cu1 0.0175(3) 0.0108(2) 0.0123(3) 0.0003(2) 0.0041(2) 0.0021(2)
Cu2 0.0143(3) 0.0109(2) 0.0129(3) 0.0048(2) 0.0066(2) 0.00317(19)
I1 0.02227(16) 0.02155(16) 0.02821(18) 0.00923(13) 0.00706(13) -0.00468(12)
I2 0.02703(17) 0.02404(17) 0.03144(19) 0.01344(14) 0.00464(14) 0.01026(13)

loop_
_atom_type_symbol
_atom_type_description
_atom_type_scat_dispersion_real
_atom_type_scat_dispersion_imag
_atom_type_scat_source
C C 0.0033 0.0016 'International Tables Vol C Tables 4.2.6.8 and 6.1.1.4'
H H 0.0000 0.0000 'International Tables Vol C Tables 4.2.6.8 and 6.1.1.4'
N N 0.0061 0.0033 'International Tables Vol C Tables 4.2.6.8 and 6.1.1.4'
O O 0.0106 0.0060 'International Tables Vol C Tables 4.2.6.8 and 6.1.1.4'
P P 0.1023 0.0942 'International Tables Vol C Tables 4.2.6.8 and 6.1.1.4'
Cu Cu 0.3201 1.2651 'International Tables Vol C Tables 4.2.6.8 and 6.1.1.4'
I I -0.4742 1.8119 'International Tables Vol C Tables 4.2.6.8 and 6.1.1.4'

loop_
_geom_angle_atom_site_label_1
_geom_angle_atom_site_label_2
_geom_angle_atom_site_label_3
_geom_angle
_geom_angle_site_symmetry_1
_geom_angle_site_symmetry_3
N11 C11 P1 112.6(3) . .
N11 C11 H11A 109.1 . .
P1 C11 H11A 109.1 . .
N11 C11 H11B 109.1 . .
P1 C11 H11B 109.1 . .
H11A C11 H11B 107.8 . .
N12 C12 P1 111.7(3) . .
N12 C12 H12A 109.3 . .
P1 C12 H12A 109.3 . .
N12 C12 H12B 109.3 . .
P1 C12 H12B 109.3 . .
H12A C12 H12B 107.9 . .
N13 C13 P1 112.3(3) . .
N13 C13 H13A 109.1 . .
P1 C13 H13A 109.1 . .
N13 C13 H13B 109.1 . .
P1 C13 H13B 109.1 . .
H13A C13 H13B 107.9 . .
N12 C14 N11 112.5(3) . .
N12 C14 H14A 109.1 . .
N11 C14 H14A 109.1 . .
N12 C14 H14B 109.1 . .
N11 C14 H14B 109.1 . .
H14A C14 H14B 107.8 . .
N13 C15 N11 111.7(3) . .
N13 C15 H15A 109.3 . .
N11 C15 H15A 109.3 . .
N13 C15 H15B 109.3 . .
N11 C15 H15B 109.3 . .
H15A C15 H15B 108.0 . .
N12 C16 N13 113.1(3) . .
N12 C16 H16A 109.0 . .
N13 C16 H16A 109.0 . .
N12 C16 H16B 109.0 . .
N13 C16 H16B 109.0 . .
H16A C16 H16B 107.8 . .
N11 C17 H17A 109.5 . .
N11 C17 H17B 109.5 . .
H17A C17 H17B 109.5 . .
N11 C17 H17C 109.5 . .
H17A C17 H17C 109.5 . .
H17B C17 H17C 109.5 . .
N21 C21 P2 113.4(3) . .
N21 C21 H21A 108.9 . .
P2 C21 H21A 108.9 . .
N21 C21 H21B 108.9 . .
P2 C21 H21B 108.9 . .
H21A C21 H21B 107.7 . .
N22 C22 P2 112.6(3) . .
N22 C22 H22A 109.1 . .
P2 C22 H22A 109.1 . .
N22 C22 H22B 109.1 . .
P2 C22 H22B 109.1 . .
H22A C22 H22B 107.8 . .
N23 C23 P2 112.5(3) . .
N23 C23 H23A 109.1 . .
P2 C23 H23A 109.1 . .
N23 C23 H23B 109.1 . .
P2 C23 H23B 109.1 . .
H23A C23 H23B 107.8 . .
N22 C24 N21 111.2(3) . .
N22 C24 H24A 109.4 . .
N21 C24 H24A 109.4 . .
N22 C24 H24B 109.4 . .
N21 C24 H24B 109.4 . .
H24A C24 H24B 108.0 . .
N22 C25 N23 112.9(3) . .
N22 C25 H25A 109.0 . .
N23 C25 H25A 109.0 . .
N22 C25 H25B 109.0 . .
N23 C25 H25B 109.0 . .
H25A C25 H25B 107.8 . .
N23 C26 N21 112.3(3) . .
N23 C26 H26A 109.1 . .
N21 C26 H26A 109.1 . .
N23 C26 H26B 109.1 . .
N21 C26 H26B 109.1 . .
H26A C26 H26B 107.9 . .
N21 C27 H27A 109.5 . .
N21 C27 H27B 109.5 . .
H27A C27 H27B 109.5 . .
N21 C27 H27C 109.5 . .
H27A C27 H27C 109.5 . .
H27B C27 H27C 109.5 . .
N2 N1 Cu2 127.3(3) . .
N3 N2 N1 175.7(5) . .
N5 N4 Cu2 120.9(3) . .
N6 N5 N4 175.0(4) . .
N8 N7 Cu2 127.7(3) . 2_777
N8 N7 Cu2 122.5(3) . .
Cu2 N7 Cu2 103.06(14) 2_777 .
N9 N8 N7 179.4(5) . .
C17 N11 C11 109.6(3) . .
C17 N11 C14 109.7(3) . .
C11 N11 C14 110.2(3) . .
C17 N11 C15 108.5(3) . .
C11 N11 C15 111.1(3) . .
C14 N11 C15 107.7(3) . .
C14 N12 C16 110.2(3) . .
C14 N12 C12 112.3(3) . .
C16 N12 C12 112.0(3) . .
C15 N13 C16 110.0(3) . .
C15 N13 C13 111.9(3) . .
C16 N13 C13 112.4(3) . .
C27 N21 C21 109.1(3) . .
C27 N21 C26 110.1(3) . .
C21 N21 C26 110.4(3) . .
C27 N21 C24 109.7(3) . .
C21 N21 C24 109.7(3) . .
C26 N21 C24 107.9(3) . .
C24 N22 C25 110.6(3) . .
C24 N22 C22 113.4(3) . .
C25 N22 C22 111.8(3) . .
C26 N23 C25 110.0(3) . .
C26 N23 C23 112.0(3) . .
C25 N23 C23 111.4(3) . .
H10A O10 H10B 94.6 . .
C13 P1 C12 99.4(2) . .
C13 P1 C11 96.66(18) . .
C12 P1 C11 97.2(2) . .
C13 P1 Cu1 122.93(15) . .
C12 P1 Cu1 122.21(14) . .
C11 P1 Cu1 112.84(14) . .
C22 P2 C21 96.91(19) . .
C22 P2 C23 98.46(18) . .
C21 P2 C23 97.47(18) . .
C22 P2 Cu1 115.15(13) . .
C21 P2 Cu1 126.93(13) . .
C23 P2 Cu1 116.68(13) . .
P2 Cu1 P1 126.83(5) . .
P2 Cu1 I1 115.38(4) . .
P1 Cu1 I1 100.82(4) . .
P2 Cu1 I2 93.23(4) . .
P1 Cu1 I2 105.69(4) . .
I1 Cu1 I2 115.01(4) . .
N1 Cu2 N4 98.64(15) . .
N1 Cu2 N7 167.16(15) . 2_777
N4 Cu2 N7 92.52(14) . 2_777
N1 Cu2 N7 90.76(14) . .
N4 Cu2 N7 163.67(16) . .
N7 Cu2 N7 76.94(14) 2_777 .

loop_
_geom_bond_atom_site_label_1
_geom_bond_atom_site_label_2
_geom_bond_distance
_geom_bond_site_symmetry_2
C11 N11 1.504(5) .
C11 P1 1.851(4) .
C11 H11A 0.9900 .
C11 H11B 0.9900 .
C12 N12 1.475(5) .
C12 P1 1.846(5) .
C12 H12A 0.9900 .
C12 H12B 0.9900 .
C13 N13 1.475(5) .
C13 P1 1.837(4) .
C13 H13A 0.9900 .
C13 H13B 0.9900 .
C14 N12 1.432(6) .
C14 N11 1.525(5) .
C14 H14A 0.9900 .
C14 H14B 0.9900 .
C15 N13 1.436(5) .
C15 N11 1.535(5) .
C15 H15A 0.9900 .
C15 H15B 0.9900 .
C16 N12 1.465(6) .
C16 N13 1.464(6) .
C16 H16A 0.9900 .
C16 H16B 0.9900 .
C17 N11 1.497(5) .
C17 H17A 0.9800 .
C17 H17B 0.9800 .
C17 H17C 0.9800 .
C21 N21 1.519(5) .
C21 P2 1.841(4) .
C21 H21A 0.9900 .
C21 H21B 0.9900 .
C22 N22 1.467(5) .
C22 P2 1.834(4) .
C22 H22A 0.9900 .
C22 H22B 0.9900 .
C23 N23 1.484(5) .
C23 P2 1.842(4) .
C23 H23A 0.9900 .
C23 H23B 0.9900 .
C24 N22 1.428(5) .
C24 N21 1.551(5) .
C24 H24A 0.9900 .
C24 H24B 0.9900 .
C25 N22 1.459(5) .
C25 N23 1.479(5) .
C25 H25A 0.9900 .
C25 H25B 0.9900 .
C26 N23 1.443(5) .
C26 N21 1.534(5) .
C26 H26A 0.9900 .
C26 H26B 0.9900 .
C27 N21 1.490(5) .
C27 H27A 0.9800 .
C27 H27B 0.9800 .
C27 H27C 0.9800 .
N1 N2 1.191(5) .
N1 Cu2 1.948(4) .
N2 N3 1.146(6) .
N4 N5 1.193(5) .
N4 Cu2 1.955(3) .
N5 N6 1.168(5) .
N7 N8 1.202(5) .
N7 Cu2 2.014(3) 2_777
N7 Cu2 2.021(3) .
N8 N9 1.147(5) .
O10 H10A 0.982 .
O10 H10B 0.842 .
P1 Cu1 2.2314(12) .
P2 Cu1 2.2259(11) .
Cu1 I1 2.6438(9) .
Cu1 I2 2.6756(7) .
Cu2 N7 2.014(3) 2_777
